data_1574240
loop_
_publ_author_name
'Le\'on-Alcaide, Luis'
'Castillo-Blas, Celia'
'Martin-Diaconescu, Vlad'
'da Silva, Ivan'
'Keen, David A.'
'Bennett, Thomas D.'
'M\'inguez Espallargas, Guillermo'

_publ_section_title
;
 Solvent-free approach for the synthesis of heterometallic Fe--Zn-ZIF
 glass via a melt-quenched process
;
_journal_issue 18
_journal_name_full 'Chemical Science'
_journal_page_first 7946
_journal_page_last 7955
_journal_paper_doi 10.1039/D5SC00767D
_journal_volume 16
_journal_year 2025
_chemical_formula_moiety 'C24 H26 Fe N16 Zn2'
_chemical_formula_sum 'C24 H26 Fe N16 Zn2'
_chemical_formula_weight 725.20
_space_group_crystal_system monoclinic
_space_group_IT_number 14
_space_group_name_Hall '-P 2ybc'
_space_group_name_H-M_alt 'P 1 21/c 1'
_atom_sites_solution_hydrogens geom
_atom_sites_solution_primary dual
_audit_creation_date 2024-06-14
_audit_creation_method
;
Olex2 1.5
(compiled 2024.01.12 svn.r2f8d729c for OlexSys, GUI svn.r6928)
;
_audit_update_record
;
2024-07-24 deposited with the CCDC.	2025-03-26 downloaded from the CCDC.
;
_cell_angle_alpha 90
_cell_angle_beta 92.5540(10)
_cell_angle_gamma 90
_cell_formula_units_Z 2
_cell_length_a 10.38840(10)
_cell_length_b 13.2702(2)
_cell_length_c 10.44280(10)
_cell_measurement_reflns_used 17432
_cell_measurement_temperature 120(2)
_cell_measurement_theta_max 77.3370
_cell_measurement_theta_min 4.2580
_cell_volume 1438.17(3)
_computing_cell_refinement 'CrysAlisPro 1.171.43.71a (Rigaku OD, 2023)'
_computing_data_collection 'CrysAlisPro 1.171.43.71a (Rigaku OD, 2023)'
_computing_data_reduction 'CrysAlisPro 1.171.43.71a (Rigaku OD, 2023)'
_computing_molecular_graphics 'Olex2 1.5 (Dolomanov et al., 2009)'
_computing_publication_material 'Olex2 1.5 (Dolomanov et al., 2009)'
_computing_structure_refinement 'SHELXL 2018/3 (Sheldrick, 2015)'
_computing_structure_solution 'SHELXT 2018/2 (Sheldrick, 2018)'
_diffrn_ambient_environment N~2~
_diffrn_ambient_temperature 120(2)
_diffrn_detector 'Hybrid Pixel Array Detector'
_diffrn_detector_area_resol_mean 10.0000
_diffrn_detector_type HyPix
_diffrn_measured_fraction_theta_full 1.000
_diffrn_measured_fraction_theta_max 0.985
_diffrn_measurement_details
;
List of Runs (angles in degrees, time in seconds):

  # Type    Start    End  Width  t~exp~   \w     \q     \k     \f   Frames
#--------------------------------------------------------------------------
  1  \w   -119.00 -72.00   0.50    7.00    --  -48.73-128.00-171.00   94
  2  \w   -121.00 -62.00   0.50    7.00    --  -48.73-142.00  17.00  118
  3  \w   -103.00 -22.00   0.50    7.00    --  -48.73 142.00  73.00  162
  4  \w     28.00 104.00   0.50    7.00    --   48.73-142.00  17.00  152
  5  \w     68.00 121.00   0.50    7.00    --   48.73 142.00  73.00  106
  6  \w     21.00  95.00   0.50    7.00    --   48.73-128.00-171.00  148
  7  \w   -124.00 -31.00   0.50   10.00    -- -103.00 142.00  73.00  186
  8  \w   -114.00 -33.00   0.50   10.00    -- -103.00 128.00 -97.00  162
  9  \w   -173.00 -72.00   0.50   10.00    -- -103.00-128.00-171.00  202
 10  \w     38.00 114.00   0.50   10.00    --  107.50-128.00-171.00  152
 11  \w     36.00 124.00   0.50   10.00    --  107.50-142.00  17.00  176
 12  \w     78.00 178.00   0.50   10.00    --  107.50 128.00 -97.00  200
 13  \w   -118.00 -73.00   0.50    7.00    --  -48.73-125.00-120.00   90
 14  \w    -56.00  23.00   0.50    7.00    --  -48.73  38.00-180.00  158
 15  \w    -95.00 -14.00   0.50    7.00    --  -48.73 128.00 -97.00  162
 16  \w   -118.00 -73.00   0.50    7.00    --  -48.73-125.00  30.00   90
 17  \w   -121.00 -36.00   0.50    7.00    --  -48.73 -57.00-150.00  170
 18  \w    -23.00  56.00   0.50    7.00    --   48.73 -38.00 -30.00  158
 19  \w    -70.00 -35.00   0.50   10.00    -- -103.00 125.00-120.00   70
 20  \w   -173.00-112.00   0.50   10.00    -- -103.00 -30.00   0.00  122
 21  \w   -173.00-147.00   0.50   10.00    -- -103.00 -15.00-120.00   52
 22  \w   -174.00-101.00   0.50   10.00    -- -103.00 -62.00 -82.85  146
 23  \w   -124.00 -53.00   0.50   10.00    -- -103.00 141.00 -70.31  142
 24  \w   -129.00 -96.00   0.50   10.00    -- -103.00 -15.00-120.00   66
 25  \w   -107.00 -70.00   0.50   10.00    -- -103.00  30.00 150.00   74
 26  \w     43.00  81.00   0.50   10.00    --  107.50 -87.00 -26.95   76
 27  \w     39.00 109.00   0.50   10.00    --  107.50-125.00  90.00  140
 28  \w     84.00 168.00   0.50   10.00    --  107.50 125.00-150.00  168
 29  \w     41.00  81.00   0.50   10.00    --  107.50-125.00-120.00   80
 30  \w     73.00  98.00   0.50   10.00    --  107.50 -95.00   0.00   50
 31  \w    133.00 171.00   0.50   10.00    --  107.50  45.00   0.00   76
 32  \w     94.00 126.00   0.50   10.00    --  107.50 -77.00   0.00   64
 33  \w     90.00 117.00   0.50   10.00    --  107.50 -61.00 150.00   54
 34  \w     61.00  88.00   0.50   10.00    --  107.50 -77.00   0.00   54
 35  \w     99.00 178.00   0.50   10.00    --  107.50  30.00 150.00  158
 36  \w     85.00 111.00   0.50   10.00    --  107.50-125.00-120.00   52
 37  \w     39.00 111.00   0.50   10.00    --  107.50-125.00 150.00  144
 38  \w    100.00 177.00   0.50   10.00    --  107.50  45.00  30.00  154
 39  \w     37.00  71.00   0.50   10.00    --  107.50 -61.00 150.00   68
 40  \w    103.00 129.00   0.50   10.00    --  107.50  45.00   0.00   52
 41  \w     78.00 104.00   0.50   10.00    --  107.50 -95.00 -90.00   52
 42  \w     84.00 111.00   0.50   10.00    --  107.50 -87.00 -26.95   54
 43  \w     56.00 105.00   0.50   10.00    --  107.50-125.00 -90.00   98
 44  \w     72.00 116.00   0.50   10.00    --  107.50 -45.00-180.00   88
 45  \w     39.00  68.00   0.50   10.00    --  107.50 -45.00-180.00   58
 46  \w     75.00 104.00   0.50   10.00    --  107.50 -95.00-120.00   58
 47  \w     64.00 105.00   0.50   10.00    --  107.50 -95.00-180.00   82
 48  \w     41.00  79.00   0.50   10.00    --  107.50-125.00   0.00   76
 49  \w     39.00  82.00   0.50   10.00    --  107.50-125.00 -30.00   86
 50  \w     96.00 121.00   0.50   10.00    --  107.50 142.00  73.00   50
;
_diffrn_measurement_device 'four-circle diffractometer'
_diffrn_measurement_device_type 'XtaLAB Synergy R, DW system, HyPix'
_diffrn_measurement_method '\w scans'
_diffrn_orient_matrix_type 'CrysAlisPro convention (1999,Acta A55,543-557)'
_diffrn_orient_matrix_UB_11 -0.1300175000
_diffrn_orient_matrix_UB_12 -0.0541448000
_diffrn_orient_matrix_UB_13 0.0125409000
_diffrn_orient_matrix_UB_21 -0.0116825000
_diffrn_orient_matrix_UB_22 0.0455131000
_diffrn_orient_matrix_UB_23 0.1346969000
_diffrn_orient_matrix_UB_31 -0.0706387000
_diffrn_orient_matrix_UB_32 0.0920609000
_diffrn_orient_matrix_UB_33 -0.0592421000
_diffrn_radiation_monochromator mirror
_diffrn_radiation_probe x-ray
_diffrn_radiation_type 'Cu K\a'
_diffrn_radiation_wavelength 1.54184
_diffrn_reflns_av_R_equivalents 0.0307
_diffrn_reflns_av_unetI/netI 0.0152
_diffrn_reflns_Laue_measured_fraction_full 1.000
_diffrn_reflns_Laue_measured_fraction_max 0.985
_diffrn_reflns_limit_h_max 13
_diffrn_reflns_limit_h_min -13
_diffrn_reflns_limit_k_max 16
_diffrn_reflns_limit_k_min -15
_diffrn_reflns_limit_l_max 13
_diffrn_reflns_limit_l_min -13
_diffrn_reflns_number 28704
_diffrn_reflns_point_group_measured_fraction_full 1.000
_diffrn_reflns_point_group_measured_fraction_max 0.985
_diffrn_reflns_theta_full 67.684
_diffrn_reflns_theta_max 78.393
_diffrn_reflns_theta_min 4.260
_diffrn_source 'Rotating-anode X-ray tube'
_diffrn_source_type 'Rigaku (Cu) X-ray Source'
_exptl_absorpt_coefficient_mu 6.331
_exptl_absorpt_correction_T_max 1.00000
_exptl_absorpt_correction_T_min 0.85867
_exptl_absorpt_correction_type multi-scan
_exptl_absorpt_process_details
;
CrysAlisPro 1.171.43.71a (Rigaku Oxford Diffraction, 2023)
Empirical absorption correction using spherical harmonics,
implemented in SCALE3 ABSPACK scaling algorithm.
;
_exptl_crystal_colour orange
_exptl_crystal_colour_primary orange
_exptl_crystal_density_diffrn 1.675
_exptl_crystal_description block
_exptl_crystal_F_000 736
_exptl_crystal_size_max 0.08
_exptl_crystal_size_mid 0.06
_exptl_crystal_size_min 0.03
_refine_diff_density_max 0.327
_refine_diff_density_min -0.491
_refine_diff_density_rms 0.071
_refine_ls_extinction_method none
_refine_ls_goodness_of_fit_ref 1.108
_refine_ls_hydrogen_treatment constr
_refine_ls_matrix_type full
_refine_ls_number_parameters 196
_refine_ls_number_reflns 3054
_refine_ls_number_restraints 0
_refine_ls_restrained_S_all 1.108
_refine_ls_R_factor_all 0.0288
_refine_ls_R_factor_gt 0.0265
_refine_ls_shift/su_max 0.001
_refine_ls_shift/su_mean 0.000
_refine_ls_structure_factor_coef Fsqd
_refine_ls_weighting_details 'w=1/[\s^2^(Fo^2^)+(0.0396P)^2^+1.2692P] where P=(Fo^2^+2Fc^2^)/3'
_refine_ls_weighting_scheme calc
_refine_ls_wR_factor_gt 0.0704
_refine_ls_wR_factor_ref 0.0760
_reflns_Friedel_coverage 0.000
_reflns_number_gt 2880
_reflns_number_total 3054
_reflns_threshold_expression 'I > 2\s(I)'
_cod_data_source_file d5sc00767d2.cif
_cod_data_source_block MUV-25
_cod_depositor_comments 'Adding full bibliography for 1574239--1574240.cif.'
_cod_database_code 1574240
_shelx_shelxl_version_number 2018/3
_shelx_space_group_comment
;
The symmetry employed for this shelxl refinement is uniquely defined
by the following loop, which should always be used as a source of
symmetry information in preference to the above space-group names.
They are only intended as comments.
;
_olex2_refinement_description
;
1.a Aromatic/amide H refined with riding coordinates:
 C2(H2), C4(H4), C5(H5), C12(H12), C14(H14), C15(H15), C22(H22), C24(H24),
 C25(H25), C32(H32), N33(H33), C34(H34), C35(H35)
;
_olex2_submission_special_instructions 'No special instructions were received'
_oxdiff_exptl_absorpt_empirical_details
;
Empirical correction (ABSPACK) includes:
- Absorption correction using spherical harmonics
- Frame scaling
;
_oxdiff_exptl_absorpt_empirical_full_max 1.922
_oxdiff_exptl_absorpt_empirical_full_min 0.568

loop_
_space_group_symop_operation_xyz
'x, y, z'
'-x, y+1/2, -z+1/2'
'-x, -y, -z'
'x, -y-1/2, z-1/2'

loop_
_atom_site_label
_atom_site_type_symbol
_atom_site_fract_x
_atom_site_fract_y
_atom_site_fract_z
_atom_site_U_iso_or_equiv
_atom_site_adp_type
_atom_site_occupancy
_atom_site_site_symmetry_order
_atom_site_calc_flag
_atom_site_refinement_flags_posn
_atom_site_refinement_flags_adp
_atom_site_refinement_flags_occupancy
_atom_site_disorder_assembly
_atom_site_disorder_group
Zn1 Zn 0.48782(2) 0.63529(2) 0.73290(2) 0.01743(9) Uani 1 1 d . . . . .
Fe2 Fe 1.000000 0.500000 1.000000 0.01572(11) Uani 1 2 d S . P . .
N1 N 0.66795(16) 0.58696(13) 0.75672(16) 0.0195(3) Uani 1 1 d . . . . .
C2 C 0.72767(19) 0.54790(15) 0.86234(19) 0.0191(4) Uani 1 1 d . . . . .
H2 H 0.684531 0.533481 0.938544 0.023 Uiso 1 1 calc R U . . .
N3 N 0.85336(16) 0.53128(13) 0.85000(16) 0.0196(3) Uani 1 1 d . . . . .
C4 C 0.8761(2) 0.56221(16) 0.72705(19) 0.0213(4) Uani 1 1 d . . . . .
H4 H 0.957032 0.559917 0.688169 0.026 Uiso 1 1 calc R U . . .
C5 C 0.7636(2) 0.59672(16) 0.67004(19) 0.0209(4) Uani 1 1 d . . . . .
H5 H 0.753059 0.622852 0.585522 0.025 Uiso 1 1 calc R U . . .
N11 N 0.46204(16) 0.67335(13) 0.54782(16) 0.0194(3) Uani 1 1 d . . . . .
C12 C 0.49974(19) 0.75460(16) 0.48344(18) 0.0210(4) Uani 1 1 d . . . . .
H12 H 0.545721 0.809114 0.522746 0.025 Uiso 1 1 calc R U . . .
N13 N 0.46619(16) 0.75149(13) 0.35792(15) 0.0193(3) Uani 1 1 d . . . . .
C14 C 0.4026(2) 0.66124(16) 0.3411(2) 0.0210(4) Uani 1 1 d . . . . .
H14 H 0.366266 0.636417 0.262150 0.025 Uiso 1 1 calc R U . . .
C15 C 0.4005(2) 0.61326(16) 0.4566(2) 0.0210(4) Uani 1 1 d . . . . .
H15 H 0.362979 0.549282 0.471521 0.025 Uiso 1 1 calc R U . . .
N21 N 0.33794(16) 0.54652(13) 0.77128(16) 0.0195(3) Uani 1 1 d . . . . .
C22 C 0.24265(18) 0.57365(15) 0.84840(18) 0.0185(4) Uani 1 1 d . . . . .
H22 H 0.239233 0.637813 0.888456 0.022 Uiso 1 1 calc R U . . .
N23 N 0.15385(17) 0.50247(13) 0.86333(16) 0.0192(4) Uani 1 1 d . . . . .
C24 C 0.1942(2) 0.42322(17) 0.7904(2) 0.0248(4) Uani 1 1 d . . . . .
H24 H 0.151591 0.360168 0.780744 0.030 Uiso 1 1 calc R U . . .
C25 C 0.3062(2) 0.44988(17) 0.7337(2) 0.0251(4) Uani 1 1 d . . . . .
H25 H 0.353544 0.408716 0.678069 0.030 Uiso 1 1 calc R U . . .
N31 N 1.02770(16) 0.66637(13) 1.02693(17) 0.0205(3) Uani 1 1 d . . . . .
C32 C 1.1106(2) 0.70986(17) 1.1100(2) 0.0247(4) Uani 1 1 d . . . . .
H32 H 1.152011 0.676318 1.180868 0.030 Uiso 1 1 calc R U . . .
N33 N 1.12869(19) 0.80742(16) 1.0811(2) 0.0323(4) Uani 1 1 d . . . . .
H33 H 1.179575 0.850100 1.123352 0.039 Uiso 1 1 calc R U . . .
C34 C 1.0526(3) 0.82804(18) 0.9728(2) 0.0332(5) Uani 1 1 d . . . . .
H34 H 1.045033 0.890493 0.928652 0.040 Uiso 1 1 calc R U . . .
C35 C 0.9909(2) 0.74094(17) 0.9425(2) 0.0269(5) Uani 1 1 d . . . . .
H35 H 0.930426 0.732672 0.872289 0.032 Uiso 1 1 calc R U . . .

loop_
_atom_site_aniso_label
_atom_site_aniso_U_11
_atom_site_aniso_U_22
_atom_site_aniso_U_33
_atom_site_aniso_U_23
_atom_site_aniso_U_13
_atom_site_aniso_U_12
Zn1 0.01558(14) 0.02306(15) 0.01354(14) 0.00045(10) -0.00055(9) -0.00095(10)
Fe2 0.0116(2) 0.0209(2) 0.0146(2) 0.00130(16) -0.00027(15) -0.00005(16)
N1 0.0175(8) 0.0238(8) 0.0171(8) 0.0016(7) -0.0012(6) -0.0006(6)
C2 0.0158(9) 0.0227(9) 0.0187(9) 0.0023(8) 0.0000(7) 0.0004(7)
N3 0.0158(8) 0.0250(8) 0.0179(8) 0.0016(7) -0.0007(6) -0.0016(7)
C4 0.0174(9) 0.0288(10) 0.0178(9) -0.0003(8) 0.0018(7) -0.0013(8)
C5 0.0206(10) 0.0260(10) 0.0160(9) 0.0003(8) 0.0005(7) -0.0013(8)
N11 0.0183(8) 0.0236(8) 0.0161(8) 0.0014(7) -0.0018(6) -0.0013(7)
C12 0.0232(10) 0.0235(10) 0.0159(9) 0.0016(8) -0.0033(7) -0.0031(8)
N13 0.0196(8) 0.0235(8) 0.0146(8) 0.0016(6) -0.0010(6) 0.0005(7)
C14 0.0205(10) 0.0245(10) 0.0178(9) -0.0030(8) -0.0026(7) 0.0010(8)
C15 0.0210(10) 0.0220(10) 0.0198(10) -0.0026(8) -0.0023(8) -0.0014(8)
N21 0.0156(8) 0.0243(8) 0.0187(8) 0.0002(7) 0.0025(6) -0.0009(6)
C22 0.0171(9) 0.0223(9) 0.0161(9) 0.0018(7) 0.0011(7) -0.0012(7)
N23 0.0156(8) 0.0256(9) 0.0164(8) 0.0007(6) 0.0007(6) 0.0000(6)
C24 0.0211(10) 0.0273(11) 0.0263(11) -0.0069(9) 0.0033(8) -0.0041(8)
C25 0.0213(10) 0.0259(11) 0.0288(11) -0.0076(9) 0.0083(8) -0.0031(8)
N31 0.0179(8) 0.0233(9) 0.0203(8) -0.0012(7) 0.0020(6) 0.0007(7)
C32 0.0194(10) 0.0288(11) 0.0260(11) -0.0042(9) 0.0009(8) -0.0003(8)
N33 0.0291(10) 0.0314(10) 0.0365(11) -0.0093(9) 0.0022(8) -0.0068(8)
C34 0.0486(15) 0.0232(11) 0.0282(12) 0.0016(9) 0.0054(10) -0.0004(10)
C35 0.0332(12) 0.0249(10) 0.0224(10) 0.0023(8) -0.0012(8) 0.0011(9)

loop_
_atom_type_symbol
_atom_type_description
_atom_type_scat_dispersion_real
_atom_type_scat_dispersion_imag
_atom_type_scat_source
C C 0.0181 0.0091 'International Tables Vol C Tables 4.2.6.8 and 6.1.1.4'
H H 0.0000 0.0000 'International Tables Vol C Tables 4.2.6.8 and 6.1.1.4'
Fe Fe -1.1336 3.1974 'International Tables Vol C Tables 4.2.6.8 and 6.1.1.4'
N N 0.0311 0.0180 'International Tables Vol C Tables 4.2.6.8 and 6.1.1.4'
Zn Zn -1.5491 0.6778 'International Tables Vol C Tables 4.2.6.8 and 6.1.1.4'

loop_
_geom_angle_atom_site_label_1
_geom_angle_atom_site_label_2
_geom_angle_atom_site_label_3
_geom_angle
_geom_angle_site_symmetry_1
_geom_angle_site_symmetry_3
_geom_angle_publ_flag
N1 Zn1 N11 106.70(7) . . ?
N1 Zn1 N13 107.01(7) . 4_576 ?
N1 Zn1 N21 121.41(7) . . ?
N11 Zn1 N13 115.10(7) . 4_576 ?
N11 Zn1 N21 105.60(7) . . ?
N21 Zn1 N13 101.47(7) . 4_576 ?
N3 Fe2 N3 180.0 3_767 . ?
N3 Fe2 N23 87.95(6) . 3_667 ?
N3 Fe2 N23 92.05(6) . 1_655 ?
N3 Fe2 N23 87.95(6) 3_767 1_655 ?
N3 Fe2 N23 92.05(6) 3_767 3_667 ?
N3 Fe2 N31 89.10(6) 3_767 3_767 ?
N3 Fe2 N31 89.10(6) . . ?
N3 Fe2 N31 90.90(6) 3_767 . ?
N3 Fe2 N31 90.90(6) . 3_767 ?
N23 Fe2 N23 180.0 3_667 1_655 ?
N23 Fe2 N31 88.49(6) 3_667 3_767 ?
N23 Fe2 N31 91.51(6) 1_655 3_767 ?
N23 Fe2 N31 91.51(6) 3_667 . ?
N23 Fe2 N31 88.49(6) 1_655 . ?
N31 Fe2 N31 180.0 3_767 . ?
C2 N1 Zn1 128.73(14) . . ?
C2 N1 C5 104.77(16) . . ?
C5 N1 Zn1 126.18(14) . . ?
N1 C2 H2 123.2 . . ?
N3 C2 N1 113.68(18) . . ?
N3 C2 H2 123.2 . . ?
C2 N3 Fe2 128.17(14) . . ?
C2 N3 C4 104.46(16) . . ?
C4 N3 Fe2 125.71(13) . . ?
N3 C4 H4 125.5 . . ?
C5 C4 N3 109.05(18) . . ?
C5 C4 H4 125.5 . . ?
N1 C5 H5 126.0 . . ?
C4 C5 N1 108.04(18) . . ?
C4 C5 H5 126.0 . . ?
C12 N11 Zn1 131.14(14) . . ?
C12 N11 C15 104.84(17) . . ?
C15 N11 Zn1 123.99(14) . . ?
N11 C12 H12 123.3 . . ?
N11 C12 N13 113.38(18) . . ?
N13 C12 H12 123.3 . . ?
C12 N13 Zn1 125.45(15) . 4_575 ?
C12 N13 C14 104.73(17) . . ?
C14 N13 Zn1 129.41(13) . 4_575 ?
N13 C14 H14 125.7 . . ?
C15 C14 N13 108.64(17) . . ?
C15 C14 H14 125.7 . . ?
N11 C15 H15 125.8 . . ?
C14 C15 N11 108.41(18) . . ?
C14 C15 H15 125.8 . . ?
C22 N21 Zn1 123.89(14) . . ?
C22 N21 C25 104.22(16) . . ?
C25 N21 Zn1 131.88(14) . . ?
N21 C22 H22 122.9 . . ?
N23 C22 N21 114.16(18) . . ?
N23 C22 H22 122.9 . . ?
C22 N23 Fe2 127.97(14) . 1_455 ?
C22 N23 C24 104.31(17) . . ?
C24 N23 Fe2 126.80(14) . 1_455 ?
N23 C24 H24 125.5 . . ?
N23 C24 C25 109.07(19) . . ?
C25 C24 H24 125.5 . . ?
N21 C25 H25 125.9 . . ?
C24 C25 N21 108.23(18) . . ?
C24 C25 H25 125.9 . . ?
C32 N31 Fe2 125.88(15) . . ?
C32 N31 C35 105.15(18) . . ?
C35 N31 Fe2 126.90(14) . . ?
N31 C32 H32 124.3 . . ?
N31 C32 N33 111.4(2) . . ?
N33 C32 H32 124.3 . . ?
C32 N33 H33 126.4 . . ?
C32 N33 C34 107.15(19) . . ?
C34 N33 H33 126.4 . . ?
N33 C34 H34 127.1 . . ?
C35 C34 N33 105.7(2) . . ?
C35 C34 H34 127.1 . . ?
N31 C35 H35 124.7 . . ?
C34 C35 N31 110.5(2) . . ?
C34 C35 H35 124.7 . . ?

loop_
_geom_bond_atom_site_label_1
_geom_bond_atom_site_label_2
_geom_bond_distance
_geom_bond_site_symmetry_2
_geom_bond_publ_flag
Zn1 N1 1.9832(17) . ?
Zn1 N11 2.0041(17) . ?
Zn1 N13 2.0096(17) 4_576 ?
Zn1 N21 2.0071(17) . ?
Fe2 N3 2.1757(16) . ?
Fe2 N3 2.1757(16) 3_767 ?
Fe2 N23 2.1899(18) 3_667 ?
Fe2 N23 2.1899(18) 1_655 ?
Fe2 N31 2.2425(18) 3_767 ?
Fe2 N31 2.2425(18) . ?
N1 C2 1.345(3) . ?
N1 C5 1.380(3) . ?
C2 H2 0.9500 . ?
C2 N3 1.336(3) . ?
N3 C4 1.378(3) . ?
C4 H4 0.9500 . ?
C4 C5 1.367(3) . ?
C5 H5 0.9500 . ?
N11 C12 1.338(3) . ?
N11 C15 1.378(3) . ?
C12 H12 0.9500 . ?
C12 N13 1.342(2) . ?
N13 C14 1.375(3) . ?
C14 H14 0.9500 . ?
C14 C15 1.365(3) . ?
C15 H15 0.9500 . ?
N21 C22 1.352(3) . ?
N21 C25 1.377(3) . ?
C22 H22 0.9500 . ?
C22 N23 1.334(3) . ?
N23 C24 1.375(3) . ?
C24 H24 0.9500 . ?
C24 C25 1.375(3) . ?
C25 H25 0.9500 . ?
N31 C32 1.327(3) . ?
N31 C35 1.369(3) . ?
C32 H32 0.9500 . ?
C32 N33 1.344(3) . ?
N33 H33 0.8800 . ?
N33 C34 1.378(3) . ?
C34 H34 0.9500 . ?
C34 C35 1.352(3) . ?
C35 H35 0.9500 . ?

loop_
_geom_torsion_atom_site_label_1
_geom_torsion_atom_site_label_2
_geom_torsion_atom_site_label_3
_geom_torsion_atom_site_label_4
_geom_torsion
_geom_torsion_site_symmetry_1
_geom_torsion_site_symmetry_2
_geom_torsion_site_symmetry_3
_geom_torsion_site_symmetry_4
_geom_torsion_publ_flag
Zn1 N1 C2 N3 -174.14(14) . . . . ?
Zn1 N1 C5 C4 174.49(14) . . . . ?
Zn1 N11 C12 N13 178.42(14) . . . . ?
Zn1 N11 C15 C14 -178.69(14) . . . . ?
Zn1 N13 C14 C15 -172.97(14) 4_575 . . . ?
Zn1 N21 C22 N23 -178.52(13) . . . . ?
Zn1 N21 C25 C24 178.30(15) . . . . ?
Fe2 N3 C4 C5 -165.98(14) . . . . ?
Fe2 N23 C24 C25 -169.86(15) 1_455 . . . ?
Fe2 N31 C32 N33 163.79(14) . . . . ?
Fe2 N31 C35 C34 -163.19(16) . . . . ?
N1 C2 N3 Fe2 165.89(14) . . . . ?
N1 C2 N3 C4 0.1(2) . . . . ?
C2 N1 C5 C4 0.6(2) . . . . ?
C2 N3 C4 C5 0.3(2) . . . . ?
N3 C4 C5 N1 -0.5(2) . . . . ?
C5 N1 C2 N3 -0.4(2) . . . . ?
N11 C12 N13 Zn1 172.99(13) . . . 4_575 ?
N11 C12 N13 C14 -0.2(2) . . . . ?
C12 N11 C15 C14 -0.5(2) . . . . ?
C12 N13 C14 C15 -0.2(2) . . . . ?
N13 C14 C15 N11 0.5(2) . . . . ?
C15 N11 C12 N13 0.5(2) . . . . ?
N21 C22 N23 Fe2 169.42(13) . . . 1_455 ?
N21 C22 N23 C24 -0.1(2) . . . . ?
C22 N21 C25 C24 -0.4(2) . . . . ?
C22 N23 C24 C25 -0.2(2) . . . . ?
N23 C24 C25 N21 0.4(3) . . . . ?
C25 N21 C22 N23 0.3(2) . . . . ?
N31 C32 N33 C34 0.1(3) . . . . ?
C32 N31 C35 C34 1.1(3) . . . . ?
C32 N33 C34 C35 0.6(3) . . . . ?
N33 C34 C35 N31 -1.0(3) . . . . ?
C35 N31 C32 N33 -0.7(2) . . . . ?
